data_2210082
loop_
_publ_author_name
'Ma, Peng-Tao'
'Hu, Fu-Xin'
'Li, Ming-Xue'
'Wang, Jing-Ping'

_publ_section_title
;
 Hydronium \m-chloro-bis[bis(1,10-phenanthroline)copper(I)]
 hexatungstate monohydrate
;
_journal_coeditor_code BI2028
_journal_issue 9
_journal_name_full 'Acta Crystallographica Section E'
_journal_page_first m2241
_journal_page_last m2243
_journal_paper_doi 10.1107/S160053680603220X
_journal_volume 62
_journal_year 2006
_chemical_formula_iupac '(H3 O) [Cu2 Cl (C12 H8 N2)4] [W6 O19], H2 O'
_chemical_formula_moiety 'H3 O +, C48 H32 Cl Cu2 N8 +, W6 O19 2-, H2 O'
_chemical_formula_sum 'C48 H37 Cl Cu2 N8 O21 W6'
_chemical_formula_weight 2327.48
_chemical_name_systematic
;
hydronium \m-chloro-bis[bis(1,10-phenanthroline)copper(I)] hexatungstate
monohydrate
;
_space_group_IT_number 15
_symmetry_cell_setting monoclinic
_symmetry_space_group_name_Hall '-C 2yc'
_symmetry_space_group_name_H-M 'C 1 2/c 1'
_atom_sites_solution_hydrogens geom
_atom_sites_solution_primary direct
_atom_sites_solution_secondary difmap
_cell_angle_alpha 90.00
_cell_angle_beta 118.1380(10)
_cell_angle_gamma 90.00
_cell_formula_units_Z 4
_cell_length_a 26.135(2)
_cell_length_b 16.2883(14)
_cell_length_c 14.1273(13)
_cell_measurement_reflns_used 250
_cell_measurement_temperature 293(2)
_cell_measurement_theta_max 25
_cell_measurement_theta_min 2.5
_cell_volume 5303.2(8)
_computing_cell_refinement RAXIS
_computing_data_collection
;
RAXIS (Molecular Structure Corporation, 1992)
;
_computing_data_reduction
;
TEXSAN (Molecular Structure Corporation, 1995)
;
_computing_molecular_graphics TEXSAN
_computing_publication_material TEXSAN
_computing_structure_refinement 'SHELXL97 (Sheldrick, 1997)'
_computing_structure_solution 'SHELXS97 (Sheldrick, 1997)'
_diffrn_ambient_temperature 293(2)
_diffrn_measured_fraction_theta_full 0.995
_diffrn_measured_fraction_theta_max 0.995
_diffrn_measurement_device_type 'Rigaku R-AXIS IV'
_diffrn_measurement_method \f
_diffrn_radiation_monochromator graphite
_diffrn_radiation_source 'fine-focus sealed tube'
_diffrn_radiation_type MoK\a
_diffrn_radiation_wavelength 0.71073
_diffrn_reflns_av_R_equivalents 0.0280
_diffrn_reflns_av_sigmaI/netI 0.0323
_diffrn_reflns_limit_h_max 30
_diffrn_reflns_limit_h_min -30
_diffrn_reflns_limit_k_max 19
_diffrn_reflns_limit_k_min -10
_diffrn_reflns_limit_l_max 16
_diffrn_reflns_limit_l_min -16
_diffrn_reflns_number 13441
_diffrn_reflns_theta_full 25.00
_diffrn_reflns_theta_max 25.00
_diffrn_reflns_theta_min 2.50
_diffrn_standards_decay_% 0
_diffrn_standards_interval_count 0
_diffrn_standards_interval_time 0
_diffrn_standards_number 0
_exptl_absorpt_coefficient_mu 13.882
_exptl_absorpt_correction_T_max 0.287
_exptl_absorpt_correction_T_min 0.242
_exptl_absorpt_correction_type multi-scan
_exptl_absorpt_process_details '(SADABS; Sheldrick, 1996)'
_exptl_crystal_colour green
_exptl_crystal_density_diffrn 2.914
_exptl_crystal_density_method 'not measured'
_exptl_crystal_description block
_exptl_crystal_F_000 4268
_exptl_crystal_size_max 0.11
_exptl_crystal_size_mid 0.11
_exptl_crystal_size_min 0.09
_refine_diff_density_max 1.685
_refine_diff_density_min -3.804
_refine_ls_extinction_method none
_refine_ls_goodness_of_fit_ref 1.070
_refine_ls_hydrogen_treatment constr
_refine_ls_matrix_type full
_refine_ls_number_parameters 399
_refine_ls_number_reflns 4659
_refine_ls_number_restraints 0
_refine_ls_restrained_S_all 1.070
_refine_ls_R_factor_all 0.0529
_refine_ls_R_factor_gt 0.0407
_refine_ls_shift/su_max 0.001
_refine_ls_shift/su_mean 0.000
_refine_ls_structure_factor_coef Fsqd
_refine_ls_weighting_details 'calc w=1/[\s^2^(Fo^2^)+(0.0745P)^2^+13.1567P] where P=(Fo^2^+2Fc^2^)/3'
_refine_ls_weighting_scheme calc
_refine_ls_wR_factor_gt 0.1158
_refine_ls_wR_factor_ref 0.1232
_reflns_number_gt 3729
_reflns_number_total 4659
_reflns_threshold_expression I>2\s(I)
_cod_data_source_file bi2028.cif
_cod_data_source_block I
_cod_original_sg_symbol_H-M 'C 2/c'
_cod_database_code 2210082
_cod_database_fobs_code 2210082

loop_
_symmetry_equiv_pos_as_xyz
'x, y, z'
'-x, y, -z+1/2'
'x+1/2, y+1/2, z'
'-x+1/2, y+1/2, -z+1/2'
'-x, -y, -z'
'x, -y, z-1/2'
'-x+1/2, -y+1/2, -z'
'x+1/2, -y+1/2, z-1/2'

loop_
_atom_site_type_symbol
_atom_site_label
_atom_site_fract_x
_atom_site_fract_y
_atom_site_fract_z
_atom_site_U_iso_or_equiv
_atom_site_adp_type
_atom_site_calc_flag
_atom_site_refinement_flags
_atom_site_occupancy
W W1 0.244940(16) 0.10754(3) 0.50394(3) 0.03729(15) Uani d . 1
W W2 0.152291(18) 0.25799(2) 0.45369(4) 0.04041(16) Uani d . 1
W W3 0.22545(3) 0.24489(3) 0.31865(4) 0.05405(18) Uani d . 1
Cu Cu1 0.03179(5) 0.24901(6) 0.62481(12) 0.0418(3) Uani d . 1
Cl Cl1 0.0000 0.1811(2) 0.7500 0.0398(8) Uani d S 1
O O1 0.2422(3) 0.0015(5) 0.5099(6) 0.055(2) Uani d . 1
O O2 0.0809(3) 0.2647(5) 0.4236(10) 0.074(3) Uani d . 1
O O3 0.2099(7) 0.2394(6) 0.1878(9) 0.095(4) Uani d . 1
O O4 0.1666(3) 0.1430(4) 0.4633(6) 0.0396(16) Uani d . 1
O O5 0.1528(3) 0.2550(4) 0.3171(6) 0.049(2) Uani d . 1
O O6 0.2266(3) 0.1306(4) 0.3577(5) 0.0473(18) Uani d . 1
O O7 0.2651(3) 0.1384(4) 0.6467(5) 0.0417(16) Uani d . 1
O O8 0.1910(4) 0.2606(4) 0.6075(7) 0.049(2) Uani d . 1
O O9 0.1754(3) 0.3706(4) 0.4611(6) 0.0425(17) Uani d . 1
O O10 0.2500 0.2500 0.5000 0.0229(19) Uani d S 1
N N1 -0.0354(3) 0.3247(5) 0.5785(6) 0.0388(19) Uani d . 1
N N2 0.0771(4) 0.3586(5) 0.6688(7) 0.043(2) Uani d . 1
N N3 0.0980(3) 0.1715(5) 0.6767(6) 0.0357(19) Uani d . 1
N N4 0.0014(3) 0.1756(4) 0.4910(6) 0.0283(16) Uani d . 1
C C1 -0.0907(4) 0.3057(8) 0.5404(9) 0.053(3) Uani d . 1
H H1A -0.1014 0.2508 0.5278 0.063 Uiso calc R 1
C C2 -0.1338(5) 0.3645(8) 0.5182(9) 0.059(3) Uani d . 1
H H2A -0.1723 0.3482 0.4896 0.071 Uiso calc R 1
C C3 -0.1205(5) 0.4417(9) 0.5370(9) 0.062(3) Uani d . 1
H H3A -0.1492 0.4802 0.5247 0.075 Uiso calc R 1
C C4 -0.0617(6) 0.4674(7) 0.5765(9) 0.058(3) Uani d . 1
C C5 -0.0202(4) 0.4042(6) 0.5991(7) 0.038(2) Uani d . 1
C C6 -0.0429(8) 0.5474(8) 0.5990(10) 0.077(4) Uani d . 1
H H6A -0.0700 0.5886 0.5859 0.093 Uiso calc R 1
C C7 0.0137(8) 0.5681(7) 0.6396(11) 0.077(5) Uani d . 1
H H7A 0.0248 0.6230 0.6506 0.093 Uiso calc R 1
C C8 0.0568(6) 0.5041(7) 0.6657(8) 0.052(3) Uani d . 1
C C9 0.0390(5) 0.4224(6) 0.6459(7) 0.042(2) Uani d . 1
C C10 0.1157(7) 0.5211(8) 0.7117(9) 0.067(4) Uani d . 1
H H10A 0.1289 0.5749 0.7280 0.081 Uiso calc R 1
C C11 0.1527(7) 0.4605(11) 0.7321(10) 0.082(5) Uani d . 1
H H11A 0.1921 0.4719 0.7615 0.099 Uiso calc R 1
C C12 0.1321(5) 0.3737(8) 0.7084(9) 0.053(3) Uani d . 1
H H12A 0.1583 0.3311 0.7219 0.064 Uiso calc R 1
C C13 0.1442(4) 0.1734(8) 0.7726(9) 0.054(3) Uani d . 1
H H13A 0.1486 0.2152 0.8206 0.065 Uiso calc R 1
C C14 0.1868(5) 0.1118(9) 0.8015(10) 0.068(4) Uani d . 1
H H14A 0.2192 0.1128 0.8690 0.081 Uiso calc R 1
C C15 0.1808(5) 0.0500(8) 0.7306(12) 0.071(4) Uani d . 1
H H15A 0.2090 0.0094 0.7505 0.085 Uiso calc R 1
C C16 0.1319(4) 0.0479(6) 0.6276(8) 0.039(2) Uani d . 1
C C17 0.0910(4) 0.1116(5) 0.6065(7) 0.0290(19) Uani d . 1
C C18 0.1199(5) -0.0140(6) 0.5501(11) 0.055(3) Uani d . 1
H H18A 0.1459 -0.0568 0.5635 0.066 Uiso calc R 1
C C19 0.0713(6) -0.0104(7) 0.4584(11) 0.058(3) Uani d . 1
H H19A 0.0647 -0.0510 0.4076 0.070 Uiso calc R 1
C C20 0.0290(4) 0.0505(6) 0.4325(8) 0.038(2) Uani d . 1
C C21 0.0393(4) 0.1127(5) 0.5059(7) 0.0284(19) Uani d . 1
C C22 -0.0250(5) 0.0534(8) 0.3368(9) 0.056(3) Uani d . 1
H H22A -0.0350 0.0111 0.2870 0.067 Uiso calc R 1
C C23 -0.0621(5) 0.1168(7) 0.3173(7) 0.045(3) Uani d . 1
H H23A -0.0966 0.1201 0.2534 0.054 Uiso calc R 1
C C24 -0.0468(4) 0.1773(6) 0.3966(8) 0.039(2) Uani d . 1
H H24A -0.0718 0.2215 0.3826 0.047 Uiso calc R 1
O O1W 0.2521(11) 0.177(2) 0.067(2) 0.136(13) Uani d P 0.55
O O1W' 0.2137(15) 0.1658(19) 0.018(2) 0.114(11) Uani d P 0.45

loop_
_atom_site_aniso_label
_atom_site_aniso_U_11
_atom_site_aniso_U_22
_atom_site_aniso_U_33
_atom_site_aniso_U_12
_atom_site_aniso_U_13
_atom_site_aniso_U_23
W1 0.0370(2) 0.0249(2) 0.0522(3) 0.00215(16) 0.0229(2) 0.00286(16)
W2 0.0279(2) 0.0293(3) 0.0695(3) 0.00482(15) 0.0275(2) 0.00950(18)
W3 0.0736(4) 0.0481(3) 0.0456(3) 0.0020(2) 0.0324(3) 0.00211(19)
Cu1 0.0270(6) 0.0282(7) 0.0599(9) 0.0031(5) 0.0119(6) -0.0084(5)
Cl1 0.0476(19) 0.0342(18) 0.048(2) 0.000 0.0312(17) 0.000
O1 0.054(5) 0.022(4) 0.084(6) 0.000(3) 0.028(4) 0.005(3)
O2 0.028(4) 0.043(5) 0.157(10) 0.007(3) 0.047(6) 0.020(5)
O3 0.160(12) 0.073(7) 0.061(6) 0.010(6) 0.060(7) 0.008(4)
O4 0.030(3) 0.024(4) 0.066(5) -0.001(3) 0.025(3) 0.009(3)
O5 0.046(5) 0.045(5) 0.036(4) -0.006(3) 0.002(3) 0.011(3)
O6 0.074(5) 0.032(4) 0.043(4) 0.000(4) 0.034(4) -0.006(3)
O7 0.052(4) 0.034(4) 0.046(4) 0.006(3) 0.029(3) 0.013(3)
O8 0.063(5) 0.043(4) 0.067(5) 0.009(3) 0.053(5) 0.007(3)
O9 0.037(4) 0.029(4) 0.069(5) 0.011(3) 0.031(4) 0.007(3)
O10 0.014(4) 0.022(5) 0.037(5) 0.006(3) 0.015(4) 0.005(3)
N1 0.034(4) 0.032(5) 0.054(5) 0.008(4) 0.024(4) 0.005(4)
N2 0.045(5) 0.045(5) 0.053(5) -0.011(4) 0.033(4) -0.011(4)
N3 0.018(4) 0.046(5) 0.038(5) 0.005(3) 0.010(3) 0.001(4)
N4 0.025(4) 0.025(4) 0.036(4) 0.000(3) 0.015(3) 0.005(3)
C1 0.039(6) 0.054(7) 0.062(7) 0.007(5) 0.020(5) 0.017(6)
C2 0.037(6) 0.071(9) 0.065(8) 0.027(6) 0.021(6) 0.007(7)
C3 0.054(7) 0.079(10) 0.052(7) 0.037(7) 0.023(6) 0.010(6)
C4 0.108(11) 0.033(6) 0.046(6) 0.021(7) 0.048(7) 0.008(5)
C5 0.048(6) 0.032(5) 0.043(5) 0.006(5) 0.030(5) 0.001(4)
C6 0.132(14) 0.046(8) 0.063(9) 0.041(9) 0.054(9) 0.009(7)
C7 0.171(16) 0.019(6) 0.075(9) 0.002(9) 0.085(11) -0.004(6)
C8 0.084(8) 0.042(7) 0.047(6) -0.015(6) 0.045(6) -0.005(5)
C9 0.072(7) 0.030(5) 0.038(5) 0.000(5) 0.039(5) -0.005(4)
C10 0.119(12) 0.046(8) 0.052(7) -0.020(8) 0.053(8) -0.007(6)
C11 0.079(10) 0.118(14) 0.063(8) -0.065(10) 0.044(8) -0.046(9)
C12 0.054(7) 0.063(8) 0.052(7) -0.023(6) 0.033(6) -0.021(6)
C13 0.037(6) 0.071(8) 0.047(7) 0.008(6) 0.014(5) 0.002(6)
C14 0.037(6) 0.100(11) 0.054(8) 0.012(7) 0.011(6) 0.019(7)
C15 0.055(7) 0.059(8) 0.119(12) 0.025(6) 0.057(8) 0.045(8)
C16 0.035(5) 0.035(6) 0.046(6) 0.008(4) 0.020(5) 0.015(5)
C17 0.032(5) 0.016(4) 0.044(5) 0.000(4) 0.021(4) 0.006(4)
C18 0.064(7) 0.030(6) 0.104(10) 0.018(5) 0.066(8) 0.016(6)
C19 0.084(9) 0.047(7) 0.075(8) 0.006(7) 0.064(8) -0.004(6)
C20 0.051(6) 0.029(5) 0.049(6) -0.004(5) 0.037(5) 0.002(4)
C21 0.029(4) 0.026(5) 0.037(5) 0.000(4) 0.022(4) 0.009(4)
C22 0.068(8) 0.069(9) 0.045(6) -0.022(7) 0.039(6) -0.013(6)
C23 0.050(6) 0.056(7) 0.023(5) -0.012(6) 0.013(5) 0.005(5)
C24 0.036(5) 0.032(5) 0.048(6) 0.004(4) 0.019(5) 0.016(5)
O1W 0.12(2) 0.16(3) 0.15(3) -0.07(2) 0.073(19) -0.10(2)
O1W' 0.18(3) 0.09(2) 0.063(17) 0.00(2) 0.06(2) -0.026(15)

loop_
_atom_type_symbol
_atom_type_description
_atom_type_scat_dispersion_real
_atom_type_scat_dispersion_imag
_atom_type_scat_source
C C 0.0033 0.0016 'International Tables Vol C Tables 4.2.6.8 and 6.1.1.4'
H H 0.0000 0.0000 'International Tables Vol C Tables 4.2.6.8 and 6.1.1.4'
N N 0.0061 0.0033 'International Tables Vol C Tables 4.2.6.8 and 6.1.1.4'
O O 0.0106 0.0060 'International Tables Vol C Tables 4.2.6.8 and 6.1.1.4'
Cl Cl 0.1484 0.1585 'International Tables Vol C Tables 4.2.6.8 and 6.1.1.4'
Cu Cu 0.3201 1.2651 'International Tables Vol C Tables 4.2.6.8 and 6.1.1.4'
W W -0.8490 6.8722 'International Tables Vol C Tables 4.2.6.8 and 6.1.1.4'

loop_
_geom_angle_atom_site_label_1
_geom_angle_atom_site_label_2
_geom_angle_atom_site_label_3
_geom_angle_site_symmetry_1
_geom_angle_site_symmetry_3
_geom_angle
_geom_angle_publ_flag
O1 W1 O7 . . 102.1(3) ?
O1 W1 O6 . . 104.6(3) ?
O7 W1 O6 . . 153.3(3) ?
O1 W1 O9 . 7_556 103.6(3) ?
O7 W1 O9 . 7_556 87.4(3) ?
O6 W1 O9 . 7_556 86.0(3) ?
O1 W1 O4 . . 104.5(3) ?
O7 W1 O4 . . 87.7(3) ?
O6 W1 O4 . . 86.0(3) ?
O9 W1 O4 7_556 . 151.9(3) ?
O1 W1 O10 . . 178.7(2) ?
O7 W1 O10 . . 76.7(2) ?
O6 W1 O10 . . 76.6(2) ?
O9 W1 O10 7_556 . 75.9(2) ?
O4 W1 O10 . . 76.08(19) ?
O2 W2 O4 . . 103.6(3) ?
O2 W2 O8 . . 102.1(5) ?
O4 W2 O8 . . 87.7(3) ?
O2 W2 O9 . . 103.4(3) ?
O4 W2 O9 . . 153.1(3) ?
O8 W2 O9 . . 86.1(3) ?
O2 W2 O5 . . 105.9(5) ?
O4 W2 O5 . . 87.3(3) ?
O8 W2 O5 . . 151.9(3) ?
O9 W2 O5 . . 85.9(3) ?
O2 W2 O10 . . 178.2(4) ?
O4 W2 O10 . . 76.82(18) ?
O8 W2 O10 . . 76.1(2) ?
O9 W2 O10 . . 76.23(18) ?
O5 W2 O10 . . 75.9(2) ?
O3 W3 O5 . . 105.5(6) ?
O3 W3 O8 . 7_556 102.5(6) ?
O5 W3 O8 . 7_556 152.0(3) ?
O3 W3 O6 . . 102.9(4) ?
O5 W3 O6 . . 88.2(3) ?
O8 W3 O6 7_556 . 86.5(3) ?
O3 W3 O7 . 7_556 105.2(4) ?
O5 W3 O7 . 7_556 85.7(3) ?
O8 W3 O7 7_556 7_556 86.1(3) ?
O6 W3 O7 . 7_556 151.9(3) ?
O3 W3 O10 . . 177.9(5) ?
O5 W3 O10 . . 76.4(2) ?
O8 W3 O10 7_556 . 75.7(2) ?
O6 W3 O10 . . 76.23(19) ?
O7 W3 O10 7_556 . 75.67(19) ?
N3 Cu1 N1 . . 177.2(3) y
N3 Cu1 N4 . . 82.0(3) y
N1 Cu1 N4 . . 99.2(3) y
N3 Cu1 N2 . . 99.3(3) y
N1 Cu1 N2 . . 81.7(3) y
N4 Cu1 N2 . . 134.2(3) y
N3 Cu1 Cl1 . . 88.9(2) y
N1 Cu1 Cl1 . . 88.3(2) y
N4 Cu1 Cl1 . . 106.0(2) y
N2 Cu1 Cl1 . . 119.8(2) y
Cu1 Cl1 Cu1 . 2_556 128.24(14) y
W2 O4 W1 . . 117.4(3) ?
W3 O5 W2 . . 117.9(4) ?
W1 O6 W3 . . 117.1(3) ?
W1 O7 W3 . 7_556 117.7(3) ?
W2 O8 W3 . 7_556 118.0(3) ?
W2 O9 W1 . 7_556 117.6(3) ?
W2 O10 W2 . 7_556 180.00(2) ?
W2 O10 W1 . . 89.730(13) ?
W2 O10 W1 7_556 . 90.270(13) ?
W2 O10 W1 . 7_556 90.270(13) ?
W2 O10 W1 7_556 7_556 89.730(13) ?
W1 O10 W1 . 7_556 180.0 ?
W2 O10 W3 . 7_556 90.218(19) ?
W2 O10 W3 7_556 7_556 89.782(19) ?
W1 O10 W3 . 7_556 89.921(14) ?
W1 O10 W3 7_556 7_556 90.079(14) ?
W2 O10 W3 . . 89.782(19) ?
W2 O10 W3 7_556 . 90.218(19) ?
W1 O10 W3 . . 90.079(14) ?
W1 O10 W3 7_556 . 89.921(14) ?
W3 O10 W3 7_556 . 180.0 ?
C1 N1 C5 . . 117.9(9) ?
C1 N1 Cu1 . . 128.1(8) ?
C5 N1 Cu1 . . 113.7(6) ?
C12 N2 C9 . . 119.6(10) ?
C12 N2 Cu1 . . 130.8(8) ?
C9 N2 Cu1 . . 109.6(6) ?
C13 N3 C17 . . 121.0(9) ?
C13 N3 Cu1 . . 125.4(7) ?
C17 N3 Cu1 . . 113.5(6) ?
C24 N4 C21 . . 116.2(8) ?
C24 N4 Cu1 . . 132.9(6) ?
C21 N4 Cu1 . . 110.8(5) ?
N1 C1 C2 . . 122.9(11) ?
N1 C1 H1A . . 118.5 ?
C2 C1 H1A . . 118.5 ?
C3 C2 C1 . . 120.6(11) ?
C3 C2 H2A . . 119.7 ?
C1 C2 H2A . . 119.7 ?
C2 C3 C4 . . 119.9(11) ?
C2 C3 H3A . . 120.1 ?
C4 C3 H3A . . 120.1 ?
C6 C4 C5 . . 118.9(13) ?
C6 C4 C3 . . 124.7(13) ?
C5 C4 C3 . . 116.3(11) ?
N1 C5 C9 . . 117.0(8) ?
N1 C5 C4 . . 122.3(10) ?
C9 C5 C4 . . 120.7(10) ?
C7 C6 C4 . . 122.3(13) ?
C7 C6 H6A . . 118.8 ?
C4 C6 H6A . . 118.8 ?
C6 C7 C8 . . 119.4(12) ?
C6 C7 H7A . . 120.3 ?
C8 C7 H7A . . 120.3 ?
C10 C8 C9 . . 118.4(12) ?
C10 C8 C7 . . 122.2(12) ?
C9 C8 C7 . . 119.4(12) ?
N2 C9 C8 . . 122.8(10) ?
N2 C9 C5 . . 118.0(9) ?
C8 C9 C5 . . 119.2(10) ?
C11 C10 C8 . . 119.5(12) ?
C11 C10 H10A . . 120.2 ?
C8 C10 H10A . . 120.2 ?
C10 C11 C12 . . 120.7(12) ?
C10 C11 H11A . . 119.6 ?
C12 C11 H11A . . 119.6 ?
N2 C12 C11 . . 119.0(12) ?
N2 C12 H12A . . 120.5 ?
C11 C12 H12A . . 120.5 ?
N3 C13 C14 . . 119.7(11) ?
N3 C13 H13A . . 120.2 ?
C14 C13 H13A . . 120.2 ?
C15 C14 C13 . . 120.4(11) ?
C15 C14 H14A . . 119.8 ?
C13 C14 H14A . . 119.8 ?
C14 C15 C16 . . 120.3(11) ?
C14 C15 H15A . . 119.9 ?
C16 C15 H15A . . 119.9 ?
C18 C16 C15 . . 125.3(10) ?
C18 C16 C17 . . 119.4(9) ?
C15 C16 C17 . . 115.2(10) ?
N3 C17 C16 . . 123.4(8) ?
N3 C17 C21 . . 117.5(8) ?
C16 C17 C21 . . 119.1(8) ?
C19 C18 C16 . . 119.3(10) ?
C19 C18 H18A . . 120.4 ?
C16 C18 H18A . . 120.4 ?
C18 C19 C20 . . 124.3(11) ?
C18 C19 H19A . . 117.9 ?
C20 C19 H19A . . 117.9 ?
C21 C20 C19 . . 118.3(10) ?
C21 C20 C22 . . 116.3(9) ?
C19 C20 C22 . . 125.4(10) ?
N4 C21 C20 . . 124.2(8) ?
N4 C21 C17 . . 116.1(8) ?
C20 C21 C17 . . 119.6(8) ?
C23 C22 C20 . . 120.9(10) ?
C23 C22 H22A . . 119.6 ?
C20 C22 H22A . . 119.6 ?
C22 C23 C24 . . 117.9(10) ?
C22 C23 H23A . . 121.1 ?
C24 C23 H23A . . 121.1 ?
N4 C24 C23 . . 124.3(9) ?
N4 C24 H24A . . 117.9 ?
C23 C24 H24A . . 117.9 ?

loop_
_geom_bond_atom_site_label_1
_geom_bond_atom_site_label_2
_geom_bond_site_symmetry_2
_geom_bond_distance
_geom_bond_publ_flag
W1 O1 . 1.733(8) ?
W1 O7 . 1.896(7) ?
W1 O6 . 1.925(7) ?
W1 O9 7_556 1.933(6) ?
W1 O4 . 1.937(6) ?
W1 O10 . 2.3263(5) ?
W2 O2 . 1.710(7) ?
W2 O4 . 1.902(6) ?
W2 O8 . 1.917(9) ?
W2 O9 . 1.918(7) ?
W2 O5 . 1.937(8) ?
W2 O10 . 2.3217(4) ?
W3 O3 . 1.697(10) ?
W3 O5 . 1.895(9) ?
W3 O8 7_556 1.929(9) ?
W3 O6 . 1.937(7) ?
W3 O7 7_556 1.949(7) ?
W3 O10 . 2.3307(5) ?
Cu1 N1 . 1.986(7) y
Cu1 N2 . 2.069(8) y
Cu1 N3 . 1.983(7) y
Cu1 N4 . 2.054(7) y
Cu1 Cl1 . 2.535(2) y
Cl1 Cu1 2_556 2.535(2) ?
O7 W3 7_556 1.949(7) ?
O8 W3 7_556 1.929(9) ?
O9 W1 7_556 1.933(6) ?
O10 W2 7_556 2.3217(4) ?
O10 W1 7_556 2.3263(5) ?
O10 W3 7_556 2.3307(5) ?
N1 C1 . 1.319(12) ?
N1 C5 . 1.346(12) ?
N2 C12 . 1.297(13) ?
N2 C9 . 1.368(12) ?
N3 C13 . 1.323(12) ?
N3 C17 . 1.341(11) ?
N4 C24 . 1.333(11) ?
N4 C21 . 1.370(10) ?
C1 C2 . 1.397(14) ?
C1 H1A . 0.930 ?
C2 C3 . 1.298(17) ?
C2 H2A . 0.930 ?
C3 C4 . 1.427(17) ?
C3 H3A . 0.930 ?
C4 C6 . 1.376(19) ?
C4 C5 . 1.419(14) ?
C5 C9 . 1.398(14) ?
C6 C7 . 1.35(2) ?
C6 H6A . 0.930 ?
C7 C8 . 1.449(18) ?
C7 H7A . 0.930 ?
C8 C10 . 1.387(17) ?
C8 C9 . 1.394(14) ?
C10 C11 . 1.31(2) ?
C10 H10A . 0.930 ?
C11 C12 . 1.494(18) ?
C11 H11A . 0.930 ?
C12 H12A . 0.930 ?
C13 C14 . 1.409(16) ?
C13 H13A . 0.930 ?
C14 C15 . 1.376(19) ?
C14 H14A . 0.930 ?
C15 C16 . 1.414(16) ?
C15 H15A . 0.930 ?
C16 C18 . 1.411(15) ?
C16 C17 . 1.415(12) ?
C17 C21 . 1.427(12) ?
C18 C19 . 1.320(16) ?
C18 H18A . 0.930 ?
C19 C20 . 1.399(15) ?
C19 H19A . 0.930 ?
C20 C21 . 1.382(12) ?
C20 C22 . 1.423(15) ?
C22 C23 . 1.352(16) ?
C22 H22A . 0.930 ?
C23 C24 . 1.401(14) ?
C23 H23A . 0.930 ?
C24 H24A . 0.930 ?

loop_
_geom_hbond_atom_site_label_D
_geom_hbond_atom_site_label_A
_geom_hbond_site_symmetry_A
_geom_hbond_distance_DA
_geom_hbond_publ_flag
O1W O1 6 3.00(3) yes
O1W O3 . 2.64(3) yes
O1W O1W 7 3.00(8) yes
O1W O1W' 7 3.13(4) yes
O1W' O1 6 2.84(3) yes
O1W' O3 . 2.72(3) yes
O1W' O1W' 7 3.51(7) yes
